data_1577063
loop_
_publ_author_name
'Prindl, Martha I.'
'McKay, Aidan P.'
'Cordes, David Bradford'
'Smith, Andrew D.'

_publ_section_title
;
 The Acylative Kinetic Resolution of 1,2-Azaborine Naphthols
;
_journal_name_full 'Chemical Science'
_journal_paper_doi 10.1039/D6SC02046A
_journal_year 2026
_chemical_absolute_configuration ad
_chemical_formula_moiety 'C26 H22 B N O'
_chemical_formula_sum 'C26 H22 B N O'
_chemical_formula_weight 375.25
_space_group_crystal_system monoclinic
_space_group_IT_number 4
_space_group_name_Hall 'P 2yb'
_space_group_name_H-M_alt 'P 1 21 1'
_atom_sites_solution_hydrogens mixed
_atom_sites_solution_primary dual
_audit_creation_date 2026-03-02
_audit_creation_method
;
Olex2 1.5
(compiled 2025.07.13 svn.rb7424aed for OlexSys, GUI svn.r7314)
;
_audit_update_record
;
2026-03-09 deposited with the CCDC.	2026-04-07 downloaded from the CCDC.
;
_cell_angle_alpha 90
_cell_angle_beta 108.099(2)
_cell_angle_gamma 90
_cell_formula_units_Z 2
_cell_length_a 8.6777(2)
_cell_length_b 11.3747(2)
_cell_length_c 10.3590(3)
_cell_measurement_reflns_used 12968
_cell_measurement_temperature 100.0(6)
_cell_measurement_theta_max 73.1310
_cell_measurement_theta_min 4.4580
_cell_volume 971.91(4)
_computing_cell_refinement 'CrysAlisPro 1.171.44.121a (Rigaku OD, 2025)'
_computing_data_collection 'CrysAlisPro system (CCD 44.121a 64-bit (release 04-09-2025))'
_computing_data_reduction 'CrysAlisPro 1.171.44.121a (Rigaku OD, 2025)'
_computing_molecular_graphics 'Olex2 1.5 (Dolomanov et al., 2009)'
_computing_publication_material 'Olex2 1.5 (Dolomanov et al., 2009)'
_computing_structure_refinement 'SHELXL 2019/3 (Sheldrick, 2015)'
_computing_structure_solution 'SHELXT 2018/2 (Sheldrick, 2018)'
_diffrn_ambient_environment N~2~
_diffrn_ambient_temperature 100.0(6)
_diffrn_detector 'Hybrid Pixel Array Detector'
_diffrn_detector_area_resol_mean 10.0000
_diffrn_detector_type 'HyPix-Arc 100'
_diffrn_measured_fraction_theta_full 0.997
_diffrn_measured_fraction_theta_max 0.976
_diffrn_measurement_details
;
List of Runs (angles in degrees, time in seconds):

  # Type    Start    End  Width  t~exp~   \w     \q     \k     \f   Frames
#--------------------------------------------------------------------------
  1  \w     24.00 110.00   0.50    0.20    --   94.65-127.00-131.00  172
  2  \w      1.00 102.00   0.50    0.05    --   50.17-127.00-131.00  202
  3  \w      1.00 102.00   0.50    0.05    --   50.17-127.00-131.00  202
  4  \w     30.00  98.00   0.50    0.20    --   94.65 -95.00-120.00  136
  5  \w     13.00 113.00   0.50    0.05    --   50.17-145.00  60.00  200
  6  \w     25.00 121.00   0.50    0.20    --   94.65-145.00  60.00  192
  7  \w     29.00  59.00   0.50    0.20    --   94.65 -95.00  90.00   60
  8  \w     76.00 102.00   0.50    0.20    --   94.65 -95.00  90.00   52
  9  \w     76.00 102.00   0.50    0.20    --   94.65 -95.00  30.00   52
 10  \w     22.00  51.00   0.50    0.20    --   94.65 -45.00  90.00   58
 11  \w     14.00  40.00   0.50    0.05    --   42.00  83.00 169.59   52
 12  \w     10.00  38.00   0.50    0.05    --   38.00  84.00  71.38   56
 13  \w    -40.00   5.00   0.50    0.05    --    6.00 118.00  12.48   90
 14  \w    -30.00   2.00   0.50    0.05    --   18.00 122.00-102.54   64
 15  \w     20.00  52.00   0.50    0.05    --   46.00  79.00-106.75   64
 16  \w     24.00  52.00   0.50    0.05    --   50.00  79.00 -89.10   56
 17  \w     21.00  52.00   0.50    0.05    --   46.00  76.00 -61.33   62
 18  \w     25.00  52.00   0.50    0.05    --   50.00  76.00-161.77   54
 19  \w     25.00  52.00   0.50    0.05    --   50.00  77.00 -21.24   54
 20  \w     24.00  52.00   0.50    0.05    --   50.00  78.00  35.21   56
 21  \w     25.00  52.00   0.50    0.05    --   50.00  76.00  92.16   54
 22  \w     24.00  52.00   0.50    0.05    --   50.00  79.00 142.55   56
 23  \w     44.00 132.00   0.50    0.05    --   62.00  68.00 146.80  176
 24  \w     75.00 101.00   0.50    0.20    --   94.65  77.00  30.00   52
 25  \w    118.00 144.00   0.50    0.20    --   94.65  77.00  30.00   52
 26  \w     79.00 145.00   0.50    0.20    --   94.65  77.00   0.00  132
 27  \w     75.00 107.00   0.50    0.20    --   94.65  77.00 -60.00   64
 28  \w     40.00 128.00   0.50    0.05    --   58.00  69.00-129.65  176
 29  \w     77.00 166.00   0.50    0.20    --   94.65 127.00 -55.00  178
 30  \w     65.00 120.00   0.50    0.05    --   50.17 145.00 112.00  110
 31  \w     65.00 164.00   0.50    0.20    --   94.65 145.00 112.00  198
 32  \w    -51.00 -22.00   0.50    0.20    --  -91.62  45.00 120.00   58
 33  \w   -104.00 -25.00   0.50    0.20    --  -91.62  77.00 150.00  158
 34  \w    -69.00 -22.00   0.50    0.20    --  -91.62  61.00 -60.00   94
 35  \w   -104.00 -30.00   0.50    0.20    --  -99.00 114.00  -0.71  148
 36  \w   -106.00 -21.00   0.50    0.20    --  -91.62 125.00 -90.00  170
 37  \w   -109.00 -21.00   0.50    0.20    --  -91.62 127.00 -55.00  176
 38  \w   -102.00  -1.00   0.50    0.05    --  -51.05 127.00 -55.00  202
 39  \w   -121.00 -22.00   0.50    0.20    --  -91.62 145.00 112.00  198
 40  \w   -114.00 -13.00   0.50    0.05    --  -51.05 145.00 112.00  202
 41  \w    -48.00   4.00   0.50    0.05    --   -2.00 119.00 164.43  104
 42  \w   -102.00 -76.00   0.50    0.20    --  -86.00 -59.00  21.57   52
 43  \w   -104.00 -76.00   0.50    0.20    --  -91.62 -77.00  60.00   56
 44  \w   -152.00 -75.00   0.50    0.20    --  -91.62 -77.00   0.00  154
 45  \w   -105.00 -77.00   0.50    0.20    --  -91.62 -77.00 -30.00   56
 46  \w   -115.00 -80.00   0.50    0.20    --  -99.00 -73.00 -11.65   70
 47  \w   -162.00 -75.00   0.50    0.20    --  -99.00 -75.00-166.24  174
 48  \w   -166.00 -80.00   0.50    0.20    --  -99.00 -76.00-121.52  172
 49  \w   -138.00 -78.00   0.50    0.20    --  -99.00 -74.00-109.07  120
 50  \w   -145.00-112.00   0.50    0.20    --  -99.00 -72.00 -83.73   66
 51  \w   -107.00 -76.00   0.50    0.20    --  -99.00 -72.00 -83.73   62
 52  \w   -164.00-139.00   0.50    0.20    --  -99.00 -73.00 -11.65   50
 53  \w   -114.00 -75.00   0.50    0.20    --  -99.00 -73.00 170.37   78
 54  \w   -163.00 -77.00   0.50    0.20    --  -99.00 -73.00 158.17  172
 55  \w   -144.00 -73.00   0.50    0.20    --  -94.00 -71.00 129.43  142
 56  \w   -161.00 -76.00   0.50    0.20    --  -99.00 -72.00 111.07  170
 57  \w    -81.00 -55.00   0.50    0.05    --  -74.00 -69.00 138.49   52
 58  \w    -87.00 -57.00   0.50    0.05    --  -74.00 -69.00 167.55   60
 59  \w    -80.00 -54.00   0.50    0.05    --  -70.00 -68.00 108.72   52
 60  \w   -133.00-108.00   0.50    0.05    --  -70.00 -69.00 -49.54   50
 61  \w    -77.00 -51.00   0.50    0.05    --  -70.00 -69.00 -49.54   52
 62  \w    -90.00 -64.00   0.50    0.20    --  -82.00 -68.00 -76.11   52
 63  \w   -104.00 -78.00   0.50    0.20    --  -99.00 -71.00-156.03   52
 64  \w    -84.00 -58.00   0.50    0.05    --  -74.00 -67.00-177.08   52
 65  \w    -86.00 -60.00   0.50    0.05    --  -74.00 -68.00-122.08   52
 66  \w   -126.00 -73.00   0.50    0.20    --  -90.00 -69.00 -71.56  106
 67  \w    -93.00 -67.00   0.50    0.20    --  -82.00 -66.00   3.91   52
 68  \w    -94.00 -69.00   0.50    0.20    --  -86.00 -67.00  57.31   50
 69  \w    -89.00 -63.00   0.50    0.20    --  -78.00 -67.00  51.58   52
 70  \w    -94.00 -68.00   0.50    0.20    --  -86.00 -68.00 106.13   52
 71  \w   -136.00 -50.00   0.50    0.05    --  -66.00 -66.00  16.73  172
 72  \w   -154.00-127.00   0.50    0.20    --  -86.00 -67.00  57.31   54
 73  \w    -99.00 -62.00   0.50    0.20    --  -78.00 -66.00  -6.30   74
 74  \w    -93.00 -62.00   0.50    0.20    --  -78.00 -66.00 -59.64   62
 75  \w    -89.00 -63.00   0.50    0.20    --  -78.00 -65.00 -26.35   52
 76  \w   -164.00 -84.00   0.50    0.20    --  -99.00 -65.00 -33.02  160
 77  \w   -143.00-112.00   0.50    0.20    --  -86.00 -65.00-113.78   62
 78  \w   -116.00 -62.00   0.50    0.20    --  -78.00 -66.00-167.58  108
 79  \w    -80.00 -55.00   0.50    0.05    --  -70.00 -65.00-161.93   50
 80  \w   -102.00 -73.00   0.50    0.20    --  -86.00 -65.00-113.78   58
 81  \w    -98.00 -69.00   0.50    0.20    --  -82.00 -63.00-103.32   58
 82  \w    -91.00 -56.00   0.50    0.05    --  -70.00 -64.00-112.60   70
 83  \w    -91.00 -65.00   0.50    0.20    --  -78.00 -63.00-146.32   52
 84  \w   -137.00 -52.00   0.50    0.05    --  -66.00 -64.00 -98.48  170
 85  \w   -149.00-123.00   0.50    0.20    --  -82.00 -63.00-103.32   52
 86  \w   -143.00-117.00   0.50    0.20    --  -78.00 -63.00 -50.49   52
 87  \w   -133.00 -50.00   0.50    0.05    --  -62.00 -62.00 -79.90  166
 88  \w    -90.00 -65.00   0.50    0.20    --  -78.00 -63.00 -50.49   50
 89  \w   -133.00 -50.00   0.50    0.05    --  -62.00 -62.00 -79.90  166
 90  \w   -137.00 -54.00   0.50    0.05    --  -66.00 -62.00  -2.37  166
 91  \w    -83.00 -56.00   0.50    0.05    --  -66.00 -62.00  55.00   54
 92  \w    -81.00 -56.00   0.50    0.05    --  -70.00 -64.00  70.19   50
 93  \w   -100.00 -69.00   0.50    0.20    --  -82.00 -63.00  78.98   62
 94  \w   -106.00 -77.00   0.50    0.20    --  -86.00 -61.00  70.61   58
 95  \w   -157.00-112.00   0.50    0.20    --  -86.00 -61.00  70.61   90
 96  \w   -140.00 -68.00   0.50    0.20    --  -78.00 -62.00 149.24  144
 97  \w   -121.00 -65.00   0.50    0.05    --  -51.05-145.00  60.00  112
 98  \w   -161.00 -65.00   0.50    0.20    --  -91.62-145.00  60.00  192
 99  \w   -162.00 -77.00   0.50    0.20    --  -91.62-127.00-131.00  170
;
_diffrn_measurement_device 'four-circle diffractometer'
_diffrn_measurement_device_type 'XtaLAB Synergy, Single source at home/near, HyPix-Arc 100'
_diffrn_measurement_method '\w scans'
_diffrn_orient_matrix_type 'CrysAlisPro convention (1999,Acta A55,543-557)'
_diffrn_orient_matrix_UB_11 -0.1812862000
_diffrn_orient_matrix_UB_12 -0.0080498000
_diffrn_orient_matrix_UB_13 -0.0124499000
_diffrn_orient_matrix_UB_21 0.0078846000
_diffrn_orient_matrix_UB_22 -0.1349852000
_diffrn_orient_matrix_UB_23 -0.0090580000
_diffrn_orient_matrix_UB_31 0.0442480000
_diffrn_orient_matrix_UB_32 -0.0084036000
_diffrn_orient_matrix_UB_33 0.1556376000
_diffrn_radiation_monochromator mirror
_diffrn_radiation_probe x-ray
_diffrn_radiation_type 'Cu K\a'
_diffrn_radiation_wavelength 1.54184
_diffrn_reflns_av_R_equivalents 0.0469
_diffrn_reflns_av_unetI/netI 0.0225
_diffrn_reflns_Laue_measured_fraction_full 0.997
_diffrn_reflns_Laue_measured_fraction_max 0.976
_diffrn_reflns_limit_h_max 10
_diffrn_reflns_limit_h_min -10
_diffrn_reflns_limit_k_max 14
_diffrn_reflns_limit_k_min -13
_diffrn_reflns_limit_l_max 12
_diffrn_reflns_limit_l_min -11
_diffrn_reflns_number 34520
_diffrn_reflns_point_group_measured_fraction_full 0.996
_diffrn_reflns_point_group_measured_fraction_max 0.962
_diffrn_reflns_theta_full 67.684
_diffrn_reflns_theta_max 74.537
_diffrn_reflns_theta_min 4.491
_diffrn_source 'micro-focus sealed X-ray tube'
_diffrn_source_type 'PhotonJet (Cu) X-ray Source'
_exptl_absorpt_coefficient_mu 0.591
_exptl_absorpt_correction_T_max 1.000
_exptl_absorpt_correction_T_min 0.487
_exptl_absorpt_correction_type gaussian
_exptl_absorpt_process_details
;
CrysAlisPro 1.171.44.121a (Rigaku Oxford Diffraction, 2025)
Numerical absorption correction based on gaussian integration over
a multifaceted crystal model
Empirical absorption correction using spherical harmonics,
implemented in SCALE3 ABSPACK scaling algorithm.
;
_exptl_crystal_colour colourless
_exptl_crystal_colour_primary colourless
_exptl_crystal_density_diffrn 1.282
_exptl_crystal_description rod
_exptl_crystal_F_000 396
_exptl_crystal_recrystallization_method 'Re-crystallisation from solvent: Chloroform'
_exptl_crystal_size_max 0.27
_exptl_crystal_size_mid 0.06
_exptl_crystal_size_min 0.04
_refine_diff_density_max 0.150
_refine_diff_density_min -0.154
_refine_diff_density_rms 0.036
_refine_ls_abs_structure_details
;
 Flack x determined using 1654 quotients [(I+)-(I-)]/[(I+)+(I-)]
 (Parsons, Flack and Wagner, Acta Cryst. B69 (2013) 249-259).
;
_refine_ls_abs_structure_Flack -0.05(9)
_refine_ls_extinction_method none
_refine_ls_goodness_of_fit_ref 1.071
_refine_ls_hydrogen_treatment mixed
_refine_ls_matrix_type full
_refine_ls_number_parameters 267
_refine_ls_number_reflns 3812
_refine_ls_number_restraints 2
_refine_ls_restrained_S_all 1.071
_refine_ls_R_factor_all 0.0303
_refine_ls_R_factor_gt 0.0292
_refine_ls_shift/su_max 0.000
_refine_ls_shift/su_mean 0.000
_refine_ls_structure_factor_coef Fsqd
_refine_ls_weighting_details 'w=1/[\s^2^(Fo^2^)+(0.0480P)^2^+0.0827P] where P=(Fo^2^+2Fc^2^)/3'
_refine_ls_weighting_scheme calc
_refine_ls_wR_factor_gt 0.0764
_refine_ls_wR_factor_ref 0.0771
_reflns_Friedel_coverage 0.872
_reflns_Friedel_fraction_full 0.995
_reflns_Friedel_fraction_max 0.946
_reflns_number_gt 3684
_reflns_number_total 3812
_reflns_threshold_expression 'I > 2\s(I)'
_cod_data_source_file d6sc02046a2.cif
_cod_data_source_block 15
_cod_original_sg_symbol_H-M P21
_cod_database_code 1577063
_shelx_shelxl_version_number 2019/3
_shelx_space_group_comment
;
The symmetry employed for this shelxl refinement is uniquely defined
by the following loop, which should always be used as a source of
symmetry information in preference to the above space-group names.
They are only intended as comments.
;
_shelx_estimated_absorpt_t_max 0.977
_shelx_estimated_absorpt_t_min 0.857
_olex2_refinement_description
;
1. Fixed Uiso
 At 1.2 times of:
  All C(H) groups, All C(H,H) groups
 At 1.5 times of:
  All C(H,H,H) groups
2. Restrained distances
 O19-H19
 0.98 with sigma of 0.02
3.a Secondary CH2 refined with riding coordinates:
 C11(H11A,H11B)
3.b Aromatic/amide H refined with riding coordinates:
 C4(H4), C5(H5), C6(H6), C7(H7), C8(H8), C13(H13), C14(H14), C15(H15),
 C16(H16), C17(H17), C20(H20), C21(H21), C22(H22), C23(H23), C24(H24), C25(H25)
3.c Idealised Me refined as rotating group:
 C28(H28A,H28B,H28C)
;

loop_
_space_group_symop_operation_xyz
'x, y, z'
'-x, y+1/2, -z'

loop_
_atom_site_label
_atom_site_type_symbol
_atom_site_fract_x
_atom_site_fract_y
_atom_site_fract_z
_atom_site_U_iso_or_equiv
_atom_site_adp_type
_atom_site_occupancy
_atom_site_site_symmetry_order
_atom_site_calc_flag
_atom_site_refinement_flags_posn
_atom_site_refinement_flags_adp
_atom_site_refinement_flags_occupancy
_atom_site_disorder_assembly
_atom_site_disorder_group
O19 O 0.36924(15) 0.26339(12) 0.70259(14) 0.0242(3) Uani 1 1 d D . . . .
H19 H 0.364(3) 0.1786(19) 0.709(3) 0.048(8) Uiso 1 1 d D . . . .
N1 N 0.40853(16) 0.57127(12) 0.63179(15) 0.0166(3) Uani 1 1 d . . . . .
C3 C 0.2403(2) 0.51610(15) 0.78371(18) 0.0181(4) Uani 1 1 d . . . . .
C4 C 0.1239(2) 0.58945(16) 0.70864(19) 0.0189(4) Uani 1 1 d . . . . .
H4 H 0.027110 0.598213 0.732276 0.023 Uiso 1 1 calc R U . . .
C5 C 0.0147(2) 0.72831(15) 0.5188(2) 0.0216(4) Uani 1 1 d . . . . .
H5 H -0.080469 0.736016 0.544987 0.026 Uiso 1 1 calc R U . . .
C6 C 0.0257(2) 0.78952(16) 0.4076(2) 0.0232(4) Uani 1 1 d . . . . .
H6 H -0.061030 0.838247 0.357216 0.028 Uiso 1 1 calc R U . . .
C7 C 0.1663(2) 0.77913(15) 0.3697(2) 0.0220(4) Uani 1 1 d . . . . .
H7 H 0.174759 0.820987 0.292868 0.026 Uiso 1 1 calc R U . . .
C8 C 0.2931(2) 0.70861(16) 0.44288(19) 0.0195(4) Uani 1 1 d . . . . .
H8 H 0.388061 0.702919 0.416080 0.023 Uiso 1 1 calc R U . . .
C9 C 0.2831(2) 0.64522(15) 0.55651(19) 0.0174(4) Uani 1 1 d . . . . .
C10 C 0.1402(2) 0.65458(15) 0.59490(19) 0.0182(4) Uani 1 1 d . . . . .
C11 C 0.5546(2) 0.56466(15) 0.58885(18) 0.0186(4) Uani 1 1 d . . . . .
H11A H 0.642715 0.528750 0.663352 0.022 Uiso 1 1 calc R U . . .
H11B H 0.588652 0.645738 0.575914 0.022 Uiso 1 1 calc R U . . .
C12 C 0.5374(2) 0.49597(15) 0.46036(19) 0.0184(4) Uani 1 1 d . . . . .
C13 C 0.4007(2) 0.43016(16) 0.3927(2) 0.0203(4) Uani 1 1 d . . . . .
H13 H 0.310580 0.428387 0.426334 0.024 Uiso 1 1 calc R U . . .
C14 C 0.3953(2) 0.36697(16) 0.2763(2) 0.0229(4) Uani 1 1 d . . . . .
H14 H 0.301313 0.322603 0.230865 0.028 Uiso 1 1 calc R U . . .
C15 C 0.5262(2) 0.36832(16) 0.2260(2) 0.0233(4) Uani 1 1 d . . . . .
H15 H 0.521860 0.325386 0.146265 0.028 Uiso 1 1 calc R U . . .
C16 C 0.6632(2) 0.43277(17) 0.2930(2) 0.0235(4) Uani 1 1 d . . . . .
H16 H 0.753412 0.433697 0.259471 0.028 Uiso 1 1 calc R U . . .
C17 C 0.6691(2) 0.49590(16) 0.40892(19) 0.0197(4) Uani 1 1 d . . . . .
H17 H 0.763684 0.539726 0.454163 0.024 Uiso 1 1 calc R U . . .
C18 C 0.5353(2) 0.41575(15) 0.82390(18) 0.0174(4) Uani 1 1 d . . . . .
C19 C 0.5097(2) 0.29654(16) 0.80118(18) 0.0189(4) Uani 1 1 d . . . . .
C20 C 0.6204(2) 0.21038(16) 0.8728(2) 0.0216(4) Uani 1 1 d . . . . .
H20 H 0.597715 0.129347 0.853929 0.026 Uiso 1 1 calc R U . . .
C21 C 0.7602(2) 0.24392(15) 0.96925(19) 0.0204(4) Uani 1 1 d . . . . .
H21 H 0.834750 0.185800 1.017196 0.025 Uiso 1 1 calc R U . . .
C22 C 0.9390(2) 0.40073(17) 1.09939(19) 0.0215(4) Uani 1 1 d . . . . .
H22 H 1.014223 0.343099 1.147515 0.026 Uiso 1 1 calc R U . . .
C23 C 0.9716(2) 0.51739(17) 1.1289(2) 0.0229(4) Uani 1 1 d . . . . .
H23 H 1.068691 0.540295 1.196647 0.027 Uiso 1 1 calc R U . . .
C24 C 0.8595(2) 0.60323(17) 1.0578(2) 0.0238(4) Uani 1 1 d . . . . .
H24 H 0.881647 0.684095 1.078244 0.029 Uiso 1 1 calc R U . . .
C25 C 0.7191(2) 0.57113(16) 0.95955(19) 0.0206(4) Uani 1 1 d . . . . .
H25 H 0.645442 0.630279 0.913014 0.025 Uiso 1 1 calc R U . . .
C26 C 0.6817(2) 0.45060(15) 0.92596(18) 0.0171(4) Uani 1 1 d . . . . .
C27 C 0.7955(2) 0.36447(16) 0.99872(18) 0.0181(4) Uani 1 1 d . . . . .
C28 C 0.2149(2) 0.44742(16) 0.89972(19) 0.0224(4) Uani 1 1 d . . . . .
H28A H 0.291408 0.474730 0.985498 0.034 Uiso 1 1 calc R U . . .
H28B H 0.233043 0.363665 0.887643 0.034 Uiso 1 1 calc R U . . .
H28C H 0.103694 0.459175 0.901517 0.034 Uiso 1 1 calc R U . . .
B2 B 0.3963(2) 0.50393(17) 0.7443(2) 0.0173(4) Uani 1 1 d . . . . .

loop_
_atom_site_aniso_label
_atom_site_aniso_U_11
_atom_site_aniso_U_22
_atom_site_aniso_U_33
_atom_site_aniso_U_23
_atom_site_aniso_U_13
_atom_site_aniso_U_12
O19 0.0223(6) 0.0190(6) 0.0267(7) -0.0041(5) 0.0009(5) -0.0016(5)
N1 0.0152(7) 0.0173(7) 0.0170(7) -0.0005(6) 0.0046(5) 0.0013(5)
C3 0.0202(8) 0.0162(8) 0.0172(9) -0.0037(7) 0.0048(7) -0.0030(7)
C4 0.0168(8) 0.0177(8) 0.0233(10) -0.0043(7) 0.0079(7) -0.0007(7)
C5 0.0176(8) 0.0177(9) 0.0274(10) -0.0018(8) 0.0042(8) -0.0002(7)
C6 0.0198(9) 0.0186(8) 0.0265(10) 0.0015(8) 0.0002(7) 0.0014(7)
C7 0.0260(9) 0.0174(9) 0.0198(9) 0.0011(7) 0.0029(7) -0.0017(7)
C8 0.0211(9) 0.0179(8) 0.0193(10) -0.0007(7) 0.0058(7) -0.0015(7)
C9 0.0175(8) 0.0148(8) 0.0180(9) -0.0027(7) 0.0025(7) -0.0014(7)
C10 0.0186(8) 0.0151(9) 0.0196(10) -0.0022(7) 0.0041(7) -0.0010(6)
C11 0.0156(7) 0.0208(9) 0.0196(9) 0.0016(7) 0.0055(6) 0.0003(7)
C12 0.0187(8) 0.0154(8) 0.0204(10) 0.0042(7) 0.0054(7) 0.0036(7)
C13 0.0179(8) 0.0209(9) 0.0228(10) 0.0021(7) 0.0072(7) 0.0029(7)
C14 0.0198(8) 0.0215(9) 0.0246(10) 0.0005(8) 0.0027(7) 0.0019(7)
C15 0.0274(9) 0.0207(9) 0.0210(10) -0.0008(8) 0.0064(8) 0.0053(7)
C16 0.0249(9) 0.0225(9) 0.0263(10) 0.0052(8) 0.0127(8) 0.0050(7)
C17 0.0184(8) 0.0188(8) 0.0223(10) 0.0032(7) 0.0069(7) 0.0014(7)
C18 0.0186(8) 0.0172(8) 0.0172(9) 0.0013(7) 0.0069(7) 0.0019(7)
C19 0.0178(8) 0.0206(9) 0.0185(9) -0.0012(8) 0.0057(7) -0.0008(7)
C20 0.0249(9) 0.0159(8) 0.0247(10) -0.0008(7) 0.0090(8) 0.0010(7)
C21 0.0206(8) 0.0199(9) 0.0216(10) 0.0049(7) 0.0077(7) 0.0047(7)
C22 0.0164(8) 0.0294(10) 0.0195(9) 0.0033(8) 0.0070(7) 0.0032(7)
C23 0.0165(8) 0.0297(10) 0.0216(10) -0.0029(8) 0.0046(7) -0.0033(7)
C24 0.0217(8) 0.0209(9) 0.0289(10) -0.0045(8) 0.0081(8) -0.0034(7)
C25 0.0204(8) 0.0175(9) 0.0234(10) 0.0006(7) 0.0060(7) 0.0018(7)
C26 0.0162(8) 0.0192(8) 0.0175(9) 0.0001(7) 0.0075(7) 0.0005(6)
C27 0.0191(8) 0.0207(9) 0.0165(9) 0.0013(7) 0.0085(7) 0.0015(7)
C28 0.0252(9) 0.0219(9) 0.0221(10) 0.0001(8) 0.0102(8) 0.0001(7)
B2 0.0169(9) 0.0148(9) 0.0182(10) -0.0026(8) 0.0026(7) -0.0015(7)

loop_
_atom_type_symbol
_atom_type_description
_atom_type_scat_dispersion_real
_atom_type_scat_dispersion_imag
_atom_type_scat_source
C C 0.0181 0.0091 'International Tables Vol C Tables 4.2.6.8 and 6.1.1.4'
H H 0.0000 0.0000 'International Tables Vol C Tables 4.2.6.8 and 6.1.1.4'
B B 0.0090 0.0039 'International Tables Vol C Tables 4.2.6.8 and 6.1.1.4'
N N 0.0311 0.0180 'International Tables Vol C Tables 4.2.6.8 and 6.1.1.4'
O O 0.0492 0.0322 'International Tables Vol C Tables 4.2.6.8 and 6.1.1.4'

loop_
_exptl_crystal_face_index_h
_exptl_crystal_face_index_k
_exptl_crystal_face_index_l
_exptl_crystal_face_perp_dist
0 0 -1 0.0196
0 0 1 0.0154
1 7 -1 0.1293
-1 -7 0 0.1402
5 -1 1 0.0232
-5 1 -1 0.0232
3 0 -6 0.0206
-3 0 6 0.0206

loop_
_geom_angle_atom_site_label_1
_geom_angle_atom_site_label_2
_geom_angle_atom_site_label_3
_geom_angle
_geom_angle_site_symmetry_1
_geom_angle_site_symmetry_3
_geom_angle_publ_flag
C19 O19 H19 105.9(16) . . ?
C9 N1 C11 117.07(14) . . ?
C9 N1 B2 122.26(14) . . ?
B2 N1 C11 120.66(14) . . ?
C4 C3 C28 120.67(16) . . ?
C4 C3 B2 117.67(16) . . ?
C28 C3 B2 121.64(16) . . ?
C3 C4 H4 118.6 . . ?
C3 C4 C10 122.89(15) . . ?
C10 C4 H4 118.6 . . ?
C6 C5 H5 119.0 . . ?
C6 C5 C10 121.90(17) . . ?
C10 C5 H5 119.0 . . ?
C5 C6 H6 120.4 . . ?
C5 C6 C7 119.12(16) . . ?
C7 C6 H6 120.4 . . ?
C6 C7 H7 119.6 . . ?
C8 C7 C6 120.71(17) . . ?
C8 C7 H7 119.6 . . ?
C7 C8 H8 119.6 . . ?
C7 C8 C9 120.72(17) . . ?
C9 C8 H8 119.6 . . ?
N1 C9 C8 122.21(16) . . ?
N1 C9 C10 118.91(15) . . ?
C8 C9 C10 118.88(16) . . ?
C5 C10 C4 120.73(16) . . ?
C5 C10 C9 118.67(16) . . ?
C9 C10 C4 120.60(15) . . ?
N1 C11 H11A 108.3 . . ?
N1 C11 H11B 108.3 . . ?
N1 C11 C12 115.74(14) . . ?
H11A C11 H11B 107.4 . . ?
C12 C11 H11A 108.3 . . ?
C12 C11 H11B 108.3 . . ?
C13 C12 C11 123.85(15) . . ?
C13 C12 C17 118.38(16) . . ?
C17 C12 C11 117.74(15) . . ?
C12 C13 H13 119.8 . . ?
C14 C13 C12 120.50(16) . . ?
C14 C13 H13 119.8 . . ?
C13 C14 H14 119.7 . . ?
C15 C14 C13 120.50(17) . . ?
C15 C14 H14 119.7 . . ?
C14 C15 H15 120.3 . . ?
C16 C15 C14 119.48(17) . . ?
C16 C15 H15 120.3 . . ?
C15 C16 H16 119.9 . . ?
C15 C16 C17 120.22(16) . . ?
C17 C16 H16 119.9 . . ?
C12 C17 H17 119.5 . . ?
C16 C17 C12 120.93(16) . . ?
C16 C17 H17 119.5 . . ?
C19 C18 C26 117.12(16) . . ?
C19 C18 B2 118.34(16) . . ?
C26 C18 B2 124.37(15) . . ?
O19 C19 C18 116.97(16) . . ?
O19 C19 C20 120.05(16) . . ?
C18 C19 C20 122.98(16) . . ?
C19 C20 H20 120.1 . . ?
C21 C20 C19 119.74(17) . . ?
C21 C20 H20 120.1 . . ?
C20 C21 H21 119.6 . . ?
C20 C21 C27 120.77(16) . . ?
C27 C21 H21 119.6 . . ?
C23 C22 H22 119.3 . . ?
C23 C22 C27 121.34(17) . . ?
C27 C22 H22 119.3 . . ?
C22 C23 H23 120.3 . . ?
C22 C23 C24 119.42(17) . . ?
C24 C23 H23 120.3 . . ?
C23 C24 H24 119.6 . . ?
C25 C24 C23 120.77(17) . . ?
C25 C24 H24 119.6 . . ?
C24 C25 H25 119.4 . . ?
C24 C25 C26 121.25(17) . . ?
C26 C25 H25 119.4 . . ?
C25 C26 C18 121.87(15) . . ?
C25 C26 C27 117.57(16) . . ?
C27 C26 C18 120.57(15) . . ?
C21 C27 C26 118.83(16) . . ?
C22 C27 C21 121.51(16) . . ?
C22 C27 C26 119.65(16) . . ?
C3 C28 H28A 109.5 . . ?
C3 C28 H28B 109.5 . . ?
C3 C28 H28C 109.5 . . ?
H28A C28 H28B 109.5 . . ?
H28A C28 H28C 109.5 . . ?
H28B C28 H28C 109.5 . . ?
N1 B2 C3 117.65(15) . . ?
N1 B2 C18 121.76(15) . . ?
C3 B2 C18 120.55(16) . . ?

loop_
_geom_bond_atom_site_label_1
_geom_bond_atom_site_label_2
_geom_bond_distance
_geom_bond_site_symmetry_2
_geom_bond_publ_flag
O19 H19 0.97(2) . ?
O19 C19 1.377(2) . ?
N1 C9 1.405(2) . ?
N1 C11 1.470(2) . ?
N1 B2 1.426(3) . ?
C3 C4 1.354(2) . ?
C3 C28 1.506(2) . ?
C3 B2 1.538(2) . ?
C4 H4 0.9500 . ?
C4 C10 1.436(3) . ?
C5 H5 0.9500 . ?
C5 C6 1.374(3) . ?
C5 C10 1.406(2) . ?
C6 H6 0.9500 . ?
C6 C7 1.398(3) . ?
C7 H7 0.9500 . ?
C7 C8 1.382(3) . ?
C8 H8 0.9500 . ?
C8 C9 1.406(3) . ?
C9 C10 1.419(2) . ?
C11 H11A 0.9900 . ?
C11 H11B 0.9900 . ?
C11 C12 1.510(3) . ?
C12 C13 1.393(2) . ?
C12 C17 1.404(2) . ?
C13 H13 0.9500 . ?
C13 C14 1.392(3) . ?
C14 H14 0.9500 . ?
C14 C15 1.390(3) . ?
C15 H15 0.9500 . ?
C15 C16 1.386(3) . ?
C16 H16 0.9500 . ?
C16 C17 1.386(3) . ?
C17 H17 0.9500 . ?
C18 C19 1.383(2) . ?
C18 C26 1.433(2) . ?
C18 B2 1.589(3) . ?
C19 C20 1.411(2) . ?
C20 H20 0.9500 . ?
C20 C21 1.365(3) . ?
C21 H21 0.9500 . ?
C21 C27 1.417(3) . ?
C22 H22 0.9500 . ?
C22 C23 1.372(3) . ?
C22 C27 1.414(2) . ?
C23 H23 0.9500 . ?
C23 C24 1.413(3) . ?
C24 H24 0.9500 . ?
C24 C25 1.372(3) . ?
C25 H25 0.9500 . ?
C25 C26 1.427(2) . ?
C26 C27 1.428(2) . ?
C28 H28A 0.9800 . ?
C28 H28B 0.9800 . ?
C28 H28C 0.9800 . ?

loop_
_geom_torsion_atom_site_label_1
_geom_torsion_atom_site_label_2
_geom_torsion_atom_site_label_3
_geom_torsion_atom_site_label_4
_geom_torsion
_geom_torsion_site_symmetry_1
_geom_torsion_site_symmetry_2
_geom_torsion_site_symmetry_3
_geom_torsion_site_symmetry_4
_geom_torsion_publ_flag
O19 C19 C20 C21 179.23(17) . . . . ?
N1 C9 C10 C4 -0.1(2) . . . . ?
N1 C9 C10 C5 -179.70(16) . . . . ?
N1 C11 C12 C13 -7.5(2) . . . . ?
N1 C11 C12 C17 174.52(14) . . . . ?
C3 C4 C10 C5 179.00(17) . . . . ?
C3 C4 C10 C9 -0.6(3) . . . . ?
C4 C3 B2 N1 0.4(2) . . . . ?
C4 C3 B2 C18 -177.58(16) . . . . ?
C5 C6 C7 C8 -0.2(3) . . . . ?
C6 C5 C10 C4 -178.49(17) . . . . ?
C6 C5 C10 C9 1.1(3) . . . . ?
C6 C7 C8 C9 0.4(3) . . . . ?
C7 C8 C9 N1 178.94(16) . . . . ?
C7 C8 C9 C10 0.1(2) . . . . ?
C8 C9 C10 C4 178.75(16) . . . . ?
C8 C9 C10 C5 -0.9(2) . . . . ?
C9 N1 C11 C12 -73.73(19) . . . . ?
C9 N1 B2 C3 -1.1(2) . . . . ?
C9 N1 B2 C18 176.86(16) . . . . ?
C10 C5 C6 C7 -0.6(3) . . . . ?
C11 N1 C9 C8 1.5(2) . . . . ?
C11 N1 C9 C10 -179.71(14) . . . . ?
C11 N1 B2 C3 179.60(14) . . . . ?
C11 N1 B2 C18 -2.5(2) . . . . ?
C11 C12 C13 C14 -178.56(17) . . . . ?
C11 C12 C17 C16 178.63(16) . . . . ?
C12 C13 C14 C15 0.2(3) . . . . ?
C13 C12 C17 C16 0.5(3) . . . . ?
C13 C14 C15 C16 0.3(3) . . . . ?
C14 C15 C16 C17 -0.4(3) . . . . ?
C15 C16 C17 C12 -0.1(3) . . . . ?
C17 C12 C13 C14 -0.6(3) . . . . ?
C18 C19 C20 C21 -0.1(3) . . . . ?
C18 C26 C27 C21 -0.7(2) . . . . ?
C18 C26 C27 C22 -179.77(16) . . . . ?
C19 C18 C26 C25 -178.81(17) . . . . ?
C19 C18 C26 C27 0.7(2) . . . . ?
C19 C18 B2 N1 -104.5(2) . . . . ?
C19 C18 B2 C3 73.4(2) . . . . ?
C19 C20 C21 C27 0.2(3) . . . . ?
C20 C21 C27 C22 179.30(17) . . . . ?
C20 C21 C27 C26 0.2(3) . . . . ?
C22 C23 C24 C25 -0.2(3) . . . . ?
C23 C22 C27 C21 -179.08(18) . . . . ?
C23 C22 C27 C26 0.0(3) . . . . ?
C23 C24 C25 C26 0.0(3) . . . . ?
C24 C25 C26 C18 179.79(16) . . . . ?
C24 C25 C26 C27 0.2(3) . . . . ?
C25 C26 C27 C21 178.88(17) . . . . ?
C25 C26 C27 C22 -0.2(2) . . . . ?
C26 C18 C19 O19 -179.69(14) . . . . ?
C26 C18 C19 C20 -0.4(3) . . . . ?
C26 C18 B2 N1 80.4(2) . . . . ?
C26 C18 B2 C3 -101.7(2) . . . . ?
C27 C22 C23 C24 0.2(3) . . . . ?
C28 C3 C4 C10 -178.35(16) . . . . ?
C28 C3 B2 N1 179.15(16) . . . . ?
C28 C3 B2 C18 1.2(3) . . . . ?
B2 N1 C9 C8 -177.86(16) . . . . ?
B2 N1 C9 C10 0.9(2) . . . . ?
B2 N1 C11 C12 105.62(18) . . . . ?
B2 C3 C4 C10 0.4(3) . . . . ?
B2 C18 C19 O19 4.8(2) . . . . ?
B2 C18 C19 C20 -175.82(16) . . . . ?
B2 C18 C26 C25 -3.6(3) . . . . ?
B2 C18 C26 C27 175.90(16) . . . . ?
